data_4025497
loop_
_publ_author_name
'Soumitra Maity'
'Kiran Matcha'
'Subrata Ghosh'

_publ_section_title
;
 Synthetic Studies on Schisandra nortriterpenoids. Stereocontrolled
 Synthesis of Enantiopure C-5-epiABC Ring Systems of Micrandilactone A and
 Lancifodilactone G Using RCM
;
_journal_name_full 'Journal of Organic Chemistry'
_journal_page_first 4192
_journal_page_last 4200
_journal_paper_doi 10.1021/jo1006448
_journal_volume 75
_journal_year 2010
_chemical_formula_sum 'C20 H20 Br O3'
_chemical_formula_weight 388.27
_chemical_name_systematic
; 
 ? 
;
_space_group_IT_number 5
_symmetry_cell_setting monoclinic
_symmetry_space_group_name_Hall 'C 2y'
_symmetry_space_group_name_H-M 'C 1 2 1'
_atom_sites_solution_hydrogens geom
_atom_sites_solution_primary direct
_atom_sites_solution_secondary difmap
_audit_creation_method SHELXL-97
_cell_angle_alpha 90.00
_cell_angle_beta 106.099(4)
_cell_angle_gamma 90.00
_cell_formula_units_Z 4
_cell_length_a 18.250(3)
_cell_length_b 5.7487(10)
_cell_length_c 18.732(3)
_cell_measurement_temperature 150(2)
_cell_volume 1888.2(5)
_computing_cell_refinement 'BRUKER APEX II'
_computing_data_collection 'BRUKER APEX II'
_computing_data_reduction 'BRUKER APEX II'
_computing_molecular_graphics 'MERCURY 2.3, PLATON-97, ORTEP3V2'
_computing_publication_material 'MERCURY 2.3, PLATON-97, ORTEP3V2'
_computing_structure_refinement 'SHELXL-97 (Sheldrick, 1997)'
_computing_structure_solution 'SHELXS-97 (Sheldrick, 1990)'
_diffrn_ambient_temperature 150(2)
_diffrn_detector_area_resol_mean 3
_diffrn_measured_fraction_theta_full 0.919
_diffrn_measured_fraction_theta_max 0.919
_diffrn_measurement_device_type 'BRUKER CCD AREA DETECTOR'
_diffrn_measurement_method 'OMEGA SCAN'
_diffrn_radiation_monochromator graphite
_diffrn_radiation_source 'fine-focus sealed tube'
_diffrn_radiation_type MoK\a
_diffrn_radiation_wavelength 0.71073
_diffrn_reflns_av_R_equivalents 0.0768
_diffrn_reflns_av_sigmaI/netI 0.0773
_diffrn_reflns_limit_h_max 22
_diffrn_reflns_limit_h_min -23
_diffrn_reflns_limit_k_max 8
_diffrn_reflns_limit_k_min -7
_diffrn_reflns_limit_l_max 23
_diffrn_reflns_limit_l_min -26
_diffrn_reflns_number 10469
_diffrn_reflns_theta_full 30.32
_diffrn_reflns_theta_max 30.32
_diffrn_reflns_theta_min 1.13
_exptl_absorpt_coefficient_mu 2.190
_exptl_absorpt_correction_T_max 0.7638
_exptl_absorpt_correction_T_min 0.7347
_exptl_absorpt_correction_type multi-scan
_exptl_absorpt_process_details SADABS
_exptl_crystal_colour COLORLESS
_exptl_crystal_density_diffrn 1.366
_exptl_crystal_density_method 'not measured'
_exptl_crystal_description PLATE
_exptl_crystal_F_000 796
_exptl_crystal_size_max 0.15
_exptl_crystal_size_mid 0.14
_exptl_crystal_size_min 0.13
_refine_diff_density_max 0.782
_refine_diff_density_min -0.329
_refine_diff_density_rms 0.097
_refine_ls_abs_structure_details 'Flack H D (1983), Acta Cryst. A39, 876-881'
_refine_ls_abs_structure_Flack 0.10(2)
_refine_ls_extinction_method none
_refine_ls_goodness_of_fit_ref 1.027
_refine_ls_hydrogen_treatment constr
_refine_ls_matrix_type full
_refine_ls_number_parameters 201
_refine_ls_number_reflns 2851
_refine_ls_number_restraints 0
_refine_ls_restrained_S_all 1.027
_refine_ls_R_factor_all 0.0909
_refine_ls_R_factor_gt 0.0601
_refine_ls_shift/su_max 0.001
_refine_ls_shift/su_mean 0.000
_refine_ls_structure_factor_coef Fsqd
_refine_ls_weighting_details 'calc w=1/[\s^2^(Fo^2^)+(0.0974P)^2^+0.0000P] where P=(Fo^2^+2Fc^2^)/3'
_refine_ls_weighting_scheme calc
_refine_ls_wR_factor_gt 0.1566
_refine_ls_wR_factor_ref 0.1691
_reflns_number_gt 1892
_reflns_number_total 2851
_reflns_threshold_expression >2sigma(I)
_cod_data_source_file jo1006448_si_004.cif
_cod_data_source_block sm01_0m
_cod_depositor_comments
;
The following automatic conversions were performed:

'_symmetry_cell_setting' value 'MONOCLINIC' changed to 'monoclinic'
according to the built-in table from CIF Core dictionary named
'cif_core.dic' version 2.4.1 from
2010-06-29.

'_exptl_absorpt_correction_type' value 'MULTI-SCAN'
changed to 'multi-scan' according to the built-in table from CIF Core
dictionary named 'cif_core.dic' version 2.4.1 from 2010-06-29.

Automatic conversion script
Id: cif_fix_values 1646 2011-03-28 12:23:43Z adriana 
;
_cod_original_cell_volume 1888.2(6)
_cod_database_code 4025497

loop_
_symmetry_equiv_pos_as_xyz
'x, y, z'
'-x, y, -z'
'x+1/2, y+1/2, z'
'-x+1/2, y+1/2, -z'

loop_
_atom_site_label
_atom_site_type_symbol
_atom_site_fract_x
_atom_site_fract_y
_atom_site_fract_z
_atom_site_U_iso_or_equiv
_atom_site_adp_type
_atom_site_occupancy
_atom_site_symmetry_multiplicity
_atom_site_calc_flag
_atom_site_refinement_flags
_atom_site_disorder_assembly
_atom_site_disorder_group
Br1 Br 0.67891(3) 0.6698(13) 0.64607(4) 0.0621(3) Uani 1 1 d . A 1
O1 O 0.5446(2) 0.2649(15) 0.6757(2) 0.0396(8) Uani 1 1 d . A 1
O2 O 0.44610(19) 0.6483(16) 0.5852(2) 0.0451(10) Uani 1 1 d . A 1
O3 O 0.4118(3) -0.0016(15) 0.8262(2) 0.0570(12) Uani 1 1 d . B 1
C3 C 0.5182(3) 0.4850(16) 0.6987(3) 0.0363(11) Uani 1 1 d . A 1
C8 C 0.4331(3) 0.4718(16) 0.6964(3) 0.0358(11) Uani 1 1 d . A 1
H8 H 0.4220 0.6025 0.7253 0.043 Uiso 1 1 calc R A 1
C5 C 0.3908(3) 0.5158(16) 0.6130(3) 0.0383(12) Uani 1 1 d . A 1
C4 C 0.5193(2) 0.6572(18) 0.6384(3) 0.0390(11) Uani 1 1 d . A 1
H4 H 0.5330 0.8145 0.6577 0.047 Uiso 1 1 calc R A 1
C7 C 0.3220(3) 0.671(2) 0.6059(3) 0.0529(14) Uani 1 1 d . A 1
H7A H 0.3371 0.8069 0.6362 0.079 Uiso 1 1 calc R A 1
H7B H 0.2839 0.5877 0.6219 0.079 Uiso 1 1 calc R A 1
H7C H 0.3016 0.7168 0.5549 0.079 Uiso 1 1 calc R A 1
C9 C 0.4091(3) 0.2476(16) 0.7277(3) 0.0408(12) Uani 1 1 d . A 1
H9A H 0.3544 0.2305 0.7080 0.049 Uiso 1 1 calc R A 1
H9B H 0.4327 0.1175 0.7095 0.049 Uiso 1 1 calc R A 1
C16 C 0.3470(4) -0.363(2) 0.9571(3) 0.062(2) Uani 1 1 d . B 1
H16 H 0.3861 -0.3389 1.0003 0.074 Uiso 1 1 calc R B 1
C15 C 0.3446(4) -0.2289(18) 0.8947(3) 0.0540(15) Uani 1 1 d . B 1
C6 C 0.3683(3) 0.3009(17) 0.5652(3) 0.0459(13) Uani 1 1 d . A 1
H6A H 0.4123 0.2043 0.5701 0.069 Uiso 1 1 calc R A 1
H6B H 0.3481 0.3463 0.5142 0.069 Uiso 1 1 calc R A 1
H6C H 0.3303 0.2159 0.5810 0.069 Uiso 1 1 calc R A 1
C1 C 0.5762(3) 0.5576(16) 0.6007(3) 0.0389(11) Uani 1 1 d . A 1
H1 H 0.5605 0.5937 0.5475 0.047 Uiso 1 1 calc R A 1
C20 C 0.2852(4) -0.264(2) 0.8328(4) 0.067(2) Uani 1 1 d . B 1
H20 H 0.2810 -0.1714 0.7912 0.081 Uiso 1 1 calc R B 1
C2 C 0.5724(4) 0.2943(17) 0.6129(3) 0.0484(14) Uani 1 1 d . A 1
H2A H 0.5384 0.2208 0.5697 0.058 Uiso 1 1 calc R A 1
H2B H 0.6226 0.2253 0.6218 0.058 Uiso 1 1 calc R A 1
C14 C 0.4016(5) -0.038(2) 0.8992(4) 0.071(2) Uani 1 1 d . B 1
H14A H 0.3835 0.1043 0.9165 0.086 Uiso 1 1 calc R B 1
H14B H 0.4498 -0.0798 0.9340 0.086 Uiso 1 1 calc R B 1
C17 C 0.2926(5) -0.531(2) 0.9565(4) 0.066(2) Uani 1 1 d . B 1
H17 H 0.2953 -0.6189 0.9988 0.079 Uiso 1 1 calc R B 1
C18 C 0.2362(5) -0.565(2) 0.8945(4) 0.074(2) Uani 1 1 d . B 1
H18 H 0.1997 -0.6789 0.8938 0.088 Uiso 1 1 calc R B 1
C19 C 0.2313(5) -0.434(2) 0.8308(4) 0.079(2) Uani 1 1 d . B 1
H19 H 0.1923 -0.4601 0.7876 0.095 Uiso 1 1 calc R B 1
C13 C 0.5707(3) 0.5497(19) 0.7764(3) 0.0527(16) Uani 1 1 d . A 1
C10 C 0.4289(4) 0.2316(18) 0.8109(4) 0.0586(18) Uani 1 1 d . . .
C11A C 0.4917 0.3797 0.8626 0.050 Uiso 0.438(11) 1 d P A .
C11B C 0.5215 0.2294 0.8422 0.050 Uiso 0.562(11) 1 d P A .
C12A C 0.5520 0.4830 0.8442 0.050 Uiso 0.541(13) 1 d P . .
C12B C 0.5603 0.3366 0.8368 0.050 Uiso 0.459(13) 1 d P A .

loop_
_atom_site_aniso_label
_atom_site_aniso_U_11
_atom_site_aniso_U_22
_atom_site_aniso_U_33
_atom_site_aniso_U_23
_atom_site_aniso_U_13
_atom_site_aniso_U_12
Br1 0.0294(3) 0.0678(4) 0.0899(5) -0.0034(4) 0.0178(3) -0.0088(3)
O1 0.045(2) 0.0295(17) 0.048(2) -0.0001(16) 0.0185(16) 0.0049(16)
O2 0.0263(15) 0.053(3) 0.0542(19) 0.022(2) 0.0071(14) -0.0051(19)
O3 0.084(3) 0.042(2) 0.056(2) 0.010(2) 0.037(2) -0.006(2)
C3 0.029(2) 0.034(3) 0.045(3) -0.009(2) 0.010(2) -0.006(2)
C8 0.025(2) 0.040(3) 0.042(3) -0.004(2) 0.010(2) -0.006(2)
C5 0.023(2) 0.035(3) 0.056(3) 0.007(2) 0.009(2) -0.0056(19)
C4 0.0242(19) 0.040(3) 0.053(3) 0.000(3) 0.0097(18) -0.010(3)
C7 0.029(2) 0.056(3) 0.071(3) 0.018(4) 0.010(2) -0.007(4)
C9 0.033(2) 0.042(3) 0.046(3) 0.001(2) 0.009(2) -0.006(2)
C16 0.065(4) 0.072(6) 0.042(3) 0.001(3) 0.005(3) -0.012(4)
C15 0.061(4) 0.046(3) 0.057(4) 0.001(3) 0.021(3) -0.005(3)
C6 0.040(3) 0.050(3) 0.041(3) 0.001(3) -0.001(2) -0.010(3)
C1 0.029(3) 0.039(3) 0.047(3) -0.002(2) 0.008(2) -0.008(2)
C20 0.065(4) 0.087(7) 0.050(3) 0.019(4) 0.017(3) 0.007(4)
C2 0.055(3) 0.038(3) 0.059(3) -0.002(3) 0.026(3) -0.005(3)
C14 0.089(6) 0.073(5) 0.056(4) 0.001(4) 0.028(4) -0.025(5)
C17 0.078(5) 0.063(4) 0.053(4) 0.008(3) 0.012(3) -0.021(4)
C18 0.065(5) 0.078(6) 0.079(5) 0.003(4) 0.021(4) -0.017(4)
C19 0.065(5) 0.097(6) 0.065(4) 0.000(4) 0.002(4) -0.016(5)
C13 0.032(3) 0.074(4) 0.046(3) -0.011(3) 0.000(2) -0.016(3)
C10 0.069(4) 0.049(5) 0.052(3) 0.012(3) 0.009(3) -0.018(3)

loop_
_atom_type_symbol
_atom_type_description
_atom_type_scat_dispersion_real
_atom_type_scat_dispersion_imag
_atom_type_scat_source
C C 0.0033 0.0016 'International Tables Vol C Tables 4.2.6.8 and 6.1.1.4'
H H 0.0000 0.0000 'International Tables Vol C Tables 4.2.6.8 and 6.1.1.4'
O O 0.0106 0.0060 'International Tables Vol C Tables 4.2.6.8 and 6.1.1.4'
Br Br -0.2901 2.4595 'International Tables Vol C Tables 4.2.6.8 and 6.1.1.4'

loop_
_geom_angle_atom_site_label_1
_geom_angle_atom_site_label_2
_geom_angle_atom_site_label_3
_geom_angle
_geom_angle_site_symmetry_1
_geom_angle_site_symmetry_3
_geom_angle_publ_flag
C2 O1 C3 111.5(4) . . ?
C4 O2 C5 111.9(4) . . ?
C10 O3 C14 114.7(6) . . ?
O1 C3 C4 105.9(4) . . ?
O1 C3 C8 111.1(4) . . ?
C4 C3 C8 103.5(4) . . ?
O1 C3 C13 108.5(5) . . ?
C4 C3 C13 114.4(5) . . ?
C8 C3 C13 113.2(5) . . ?
C9 C8 C3 115.0(5) . . ?
C9 C8 C5 113.9(4) . . ?
C3 C8 C5 103.7(4) . . ?
C9 C8 H8 108.0 . . ?
C3 C8 H8 108.0 . . ?
C5 C8 H8 108.0 . . ?
O2 C5 C6 108.2(5) . . ?
O2 C5 C7 107.2(5) . . ?
C6 C5 C7 110.3(5) . . ?
O2 C5 C8 103.9(4) . . ?
C6 C5 C8 116.0(5) . . ?
C7 C5 C8 110.7(5) . . ?
O2 C4 C3 107.2(4) . . ?
O2 C4 C1 106.8(4) . . ?
C3 C4 C1 104.7(5) . . ?
O2 C4 H4 112.5 . . ?
C3 C4 H4 112.5 . . ?
C1 C4 H4 112.5 . . ?
C5 C7 H7A 109.5 . . ?
C5 C7 H7B 109.5 . . ?
H7A C7 H7B 109.5 . . ?
C5 C7 H7C 109.5 . . ?
H7A C7 H7C 109.5 . . ?
H7B C7 H7C 109.5 . . ?
C10 C9 C8 115.9(5) . . ?
C10 C9 H9A 108.3 . . ?
C8 C9 H9A 108.3 . . ?
C10 C9 H9B 108.3 . . ?
C8 C9 H9B 108.3 . . ?
H9A C9 H9B 107.4 . . ?
C17 C16 C15 121.7(6) . . ?
C17 C16 H16 119.1 . . ?
C15 C16 H16 119.1 . . ?
C20 C15 C16 117.6(7) . . ?
C20 C15 C14 122.1(6) . . ?
C16 C15 C14 120.0(6) . . ?
C5 C6 H6A 109.5 . . ?
C5 C6 H6B 109.5 . . ?
H6A C6 H6B 109.5 . . ?
C5 C6 H6C 109.5 . . ?
H6A C6 H6C 109.5 . . ?
H6B C6 H6C 109.5 . . ?
C4 C1 C2 103.7(5) . . ?
C4 C1 Br1 111.8(4) . . ?
C2 C1 Br1 109.9(4) . . ?
C4 C1 H1 110.4 . . ?
C2 C1 H1 110.4 . . ?
Br1 C1 H1 110.4 . . ?
C15 C20 C19 121.4(7) . . ?
C15 C20 H20 119.3 . . ?
C19 C20 H20 119.3 . . ?
O1 C2 C1 106.5(5) . . ?
O1 C2 H2A 110.4 . . ?
C1 C2 H2A 110.4 . . ?
O1 C2 H2B 110.4 . . ?
C1 C2 H2B 110.4 . . ?
H2A C2 H2B 108.6 . . ?
O3 C14 C15 108.8(6) . . ?
O3 C14 H14A 109.9 . . ?
C15 C14 H14A 109.9 . . ?
O3 C14 H14B 109.9 . . ?
C15 C14 H14B 109.9 . . ?
H14A C14 H14B 108.3 . . ?
C18 C17 C16 119.3(7) . . ?
C18 C17 H17 120.4 . . ?
C16 C17 H17 120.4 . . ?
C17 C18 C19 120.9(8) . . ?
C17 C18 H18 119.5 . . ?
C19 C18 H18 119.5 . . ?
C20 C19 C18 119.0(7) . . ?
C20 C19 H19 120.5 . . ?
C18 C19 H19 120.5 . . ?
C12A C13 C3 121.6(5) . . ?
C3 C13 C12B 107.2(5) . . ?
O3 C10 C9 105.3(5) . . ?
O3 C10 C11A 124.2(6) . . ?
C9 C10 C11A 122.8(5) . . ?
O3 C10 C11B 100.6(6) . . ?
C9 C10 C11B 107.5(5) . . ?
C11B C11A C12A 75.779(11) . . ?
C11B C11A C10 73.2(4) . . ?
C12A C11A C10 126.2(3) . . ?
C12B C11A C10 104.6(3) . . ?
C12B C11B C11A 89.096(12) . . ?
C11A C11B C12A 58.916(10) . . ?
C12B C11B C10 132.5(3) . . ?
C11A C11B C10 64.6(3) . . ?
C12A C11B C10 109.2(4) . . ?
C12B C12A C11A 79.108(8) . . ?
C12B C12A C13 91.2(4) . . ?
C11A C12A C13 136.9(2) . . ?
C13 C12A C11B 113.2(4) . . ?
C12A C12B C11B 115.633(9) . . ?
C12A C12B C11A 65.577(2) . . ?
C11B C12B C11A 50.312(9) . . ?
C12A C12B C13 58.2(3) . . ?
C11B C12B C13 138.16(18) . . ?
C11A C12B C13 110.7(3) . . ?

loop_
_geom_bond_atom_site_label_1
_geom_bond_atom_site_label_2
_geom_bond_distance
_geom_bond_site_symmetry_2
_geom_bond_publ_flag
Br1 C1 1.942(5) . ?
O1 C2 1.414(7) . ?
O1 C3 1.461(6) . ?
O2 C4 1.429(6) . ?
O2 C5 1.471(6) . ?
O3 C10 1.423(8) . ?
O3 C14 1.445(8) . ?
C3 C4 1.508(8) . ?
C3 C8 1.543(7) . ?
C3 C13 1.548(7) . ?
C8 C9 1.530(8) . ?
C8 C5 1.559(8) . ?
C8 H8 0.9800 . ?
C5 C6 1.514(8) . ?
C5 C7 1.515(9) . ?
C4 C1 1.520(8) . ?
C4 H4 0.9800 . ?
C7 H7A 0.9600 . ?
C7 H7B 0.9600 . ?
C7 H7C 0.9600 . ?
C9 C10 1.503(9) . ?
C9 H9A 0.9700 . ?
C9 H9B 0.9700 . ?
C16 C17 1.382(11) . ?
C16 C15 1.391(10) . ?
C16 H16 0.9300 . ?
C15 C20 1.364(10) . ?
C15 C14 1.499(10) . ?
C6 H6A 0.9600 . ?
C6 H6B 0.9600 . ?
C6 H6C 0.9600 . ?
C1 C2 1.535(8) . ?
C1 H1 0.9800 . ?
C20 C19 1.378(12) . ?
C20 H20 0.9300 . ?
C2 H2A 0.9700 . ?
C2 H2B 0.9700 . ?
C14 H14A 0.9700 . ?
C14 H14B 0.9700 . ?
C17 C18 1.336(10) . ?
C17 H17 0.9300 . ?
C18 C19 1.396(12) . ?
C18 H18 0.9300 . ?
C19 H19 0.9300 . ?
C13 C12A 1.455(7) . ?
C13 C12B 1.713(9) . ?
C10 C11A 1.536(8) . ?
C10 C11B 1.628(7) . ?
C11A C11B 1.14186(13) . ?
C11A C12A 1.37567(17) . ?
C11A C12B 1.4836(2) . ?
C11B C12B 0.96547(12) . ?
C11B C12A 1.5571(2) . ?
C12A C12B 0.87339(14) . ?

loop_
_geom_hbond_atom_site_label_D
_geom_hbond_atom_site_label_H
_geom_hbond_atom_site_label_A
_geom_hbond_distance_DH
_geom_hbond_distance_HA
_geom_hbond_distance_DA
_geom_hbond_angle_DHA
_geom_hbond_site_symmetry_A
C1 H1 O2 0.98 2.47 3.431(7) 165.4 2_656
